data_4309280
loop_
_publ_author_name
'Jiong Jiang'
'Marilyn M. Olmstead'
'Susan M. Kauzlarich'
'Han-Oh Lee'
'Peter Klavins'
'Zachary Fisk'

_publ_section_title
;
Negative Magnetoresistance in a Magnetic Semiconducting Zintl Phase:
Eu3In2P4
;
_journal_name_full 'Inorganic Chemistry'
_journal_page_first 5322
_journal_page_last 5327
_journal_paper_doi 10.1021/ic0504036
_journal_volume 44
_journal_year 2005
_chemical_formula_moiety 'Eu3 In2 P4'
_chemical_formula_sum 'Eu3 In2 P4'
_chemical_formula_weight 809.40
_space_group_IT_number 58
_symmetry_cell_setting orthorhombic
_symmetry_space_group_name_Hall '-P 2 2n'
_symmetry_space_group_name_H-M 'P n n m'
_atom_sites_solution_primary direct
_atom_sites_solution_secondary difmap
_audit_creation_method SHELXL-97
_cell_angle_alpha 90.00
_cell_angle_beta 90.00
_cell_angle_gamma 90.00
_cell_formula_units_Z 2
_cell_length_a 16.097(3)
_cell_length_b 6.6992(13)
_cell_length_c 4.2712(9)
_cell_measurement_reflns_used 646
_cell_measurement_temperature 90(2)
_cell_measurement_theta_max 30
_cell_measurement_theta_min 0
_cell_volume 460.59(16)
_computing_cell_refinement SMART
_computing_data_collection 'SMART 5.054 (Bruker, 2002)'
_computing_data_reduction 'SAINT 6.45A (Bruker, 2003)'
_computing_molecular_graphics 'SHELXTL 5.1, XP (Sheldrick, 1994)'
_computing_publication_material SHELXL97
_computing_structure_refinement 'SHELXL-97 (Sheldrick, 1997)'
_computing_structure_solution 'SHELXS-97 (Sheldrick, 1990)'
_diffrn_ambient_temperature 90(2)
_diffrn_measured_fraction_theta_full 0.998
_diffrn_measured_fraction_theta_max 0.998
_diffrn_measurement_device_type 'Bruker SMART 1000'
_diffrn_radiation_monochromator graphite
_diffrn_radiation_source 'fine-focus sealed tube'
_diffrn_radiation_type MoK\a
_diffrn_radiation_wavelength 0.71073
_diffrn_reflns_av_R_equivalents 0.0273
_diffrn_reflns_av_sigmaI/netI 0.0148
_diffrn_reflns_limit_h_max 21
_diffrn_reflns_limit_h_min -21
_diffrn_reflns_limit_k_max 8
_diffrn_reflns_limit_k_min -8
_diffrn_reflns_limit_l_max 5
_diffrn_reflns_limit_l_min -5
_diffrn_reflns_number 4995
_diffrn_reflns_theta_full 28.26
_diffrn_reflns_theta_max 28.26
_diffrn_reflns_theta_min 2.53
_exptl_absorpt_coefficient_mu 25.663
_exptl_absorpt_correction_T_max 0.2060
_exptl_absorpt_correction_T_min 0.1236
_exptl_absorpt_correction_type multi-scan
_exptl_absorpt_process_details 'SADABS 2.10 (Sheldrick, 2003)'
_exptl_crystal_colour black
_exptl_crystal_density_diffrn 5.836
_exptl_crystal_density_method 'not measured'
_exptl_crystal_description needle
_exptl_crystal_F_000 694
_exptl_crystal_size_max 0.14
_exptl_crystal_size_mid 0.12
_exptl_crystal_size_min 0.09
_refine_diff_density_max 1.107
_refine_diff_density_min -1.512
_refine_diff_density_rms 0.275
_refine_ls_extinction_coef 0.0181(5)
_refine_ls_extinction_expression Fc^*^=kFc[1+0.001xFc^2^\l^3^/sin(2\q)]^-1/4^
_refine_ls_extinction_method SHELXL
_refine_ls_goodness_of_fit_ref 2.179
_refine_ls_matrix_type full
_refine_ls_number_parameters 30
_refine_ls_number_reflns 646
_refine_ls_number_restraints 0
_refine_ls_restrained_S_all 2.179
_refine_ls_R_factor_all 0.0159
_refine_ls_R_factor_gt 0.0159
_refine_ls_shift/su_max 0.000
_refine_ls_shift/su_mean 0.000
_refine_ls_structure_factor_coef Fsqd
_refine_ls_weighting_details 'calc w=1/[\s^2^(Fo^2^)+(0.0084P)^2^+0.0000P] where P=(Fo^2^+2Fc^2^)/3'
_refine_ls_weighting_scheme calc
_refine_ls_wR_factor_gt 0.0418
_refine_ls_wR_factor_ref 0.0418
_reflns_number_gt 646
_reflns_number_total 646
_reflns_threshold_expression >2sigma(I)
_cod_data_source_file ic0504036si20050510_051337.cif
_cod_data_source_block jj44a1
_cod_depositor_comments
;
The following automatic conversions were performed:
'_symmetry_cell_setting' value 'Orthorhombic' changed to 'orthorhombic'
according to '/home/saulius/struct/CIF-dictionaries/cif_core.dic'
dictionary named 'cif_core.dic' version 2.4.1 from 2010-06-29.

Automatic conversion script
Id: cif_fix_enum 1527 2010-12-29 10:47:43Z saulius 
;
_cod_original_cell_volume 460.58(16)
_cod_database_code 4309280

loop_
_symmetry_equiv_pos_as_xyz
'x, y, z'
'-x, -y, z'
'-x+1/2, y+1/2, -z+1/2'
'x+1/2, -y+1/2, -z+1/2'
'-x, -y, -z'
'x, y, -z'
'x-1/2, -y-1/2, z-1/2'
'-x-1/2, y-1/2, z-1/2'

loop_
_atom_site_label
_atom_site_type_symbol
_atom_site_fract_x
_atom_site_fract_y
_atom_site_fract_z
_atom_site_U_iso_or_equiv
_atom_site_adp_type
_atom_site_occupancy
_atom_site_symmetry_multiplicity
_atom_site_calc_flag
_atom_site_refinement_flags
_atom_site_disorder_assembly
_atom_site_disorder_group
Eu1 Eu 0.198522(16) 0.70991(4) 0.5000 0.00435(12) Uani 1 2 d S . .
Eu2 Eu 0.5000 0.5000 0.0000 0.00369(13) Uani 1 4 d S . .
In1 In 0.08622(2) 0.36240(6) 0.0000 0.00360(13) Uani 1 2 d S . .
P1 P 0.33243(9) 0.7395(2) 0.0000 0.0050(3) Uani 1 2 d S . .
P2 P 0.43128(9) 0.2425(2) 0.5000 0.0047(3) Uani 1 2 d S . .

loop_
_atom_site_aniso_label
_atom_site_aniso_U_11
_atom_site_aniso_U_22
_atom_site_aniso_U_33
_atom_site_aniso_U_23
_atom_site_aniso_U_13
_atom_site_aniso_U_12
Eu1 0.00448(18) 0.00381(19) 0.00477(17) 0.000 0.000 -0.00035(10)
Eu2 0.0051(2) 0.0014(2) 0.0046(2) 0.000 0.000 -0.00058(13)
In1 0.0042(2) 0.0015(2) 0.0051(2) 0.000 0.000 0.00001(14)
P1 0.0055(7) 0.0035(6) 0.0058(6) 0.000 0.000 -0.0007(5)
P2 0.0064(7) 0.0019(6) 0.0060(6) 0.000 0.000 0.0001(5)

loop_
_atom_type_symbol
_atom_type_description
_atom_type_scat_dispersion_real
_atom_type_scat_dispersion_imag
_atom_type_scat_source
P P 0.1023 0.0942 'International Tables Vol C Tables 4.2.6.8 and 6.1.1.4'
In In -0.7276 1.3100 'International Tables Vol C Tables 4.2.6.8 and 6.1.1.4'
Eu Eu -0.1578 3.6682 'International Tables Vol C Tables 4.2.6.8 and 6.1.1.4'

loop_
_geom_angle_atom_site_label_1
_geom_angle_atom_site_label_2
_geom_angle_atom_site_label_3
_geom_angle
_geom_angle_site_symmetry_1
_geom_angle_site_symmetry_3
_geom_angle_publ_flag
P2 Eu1 P2 90.94(4) 3 3_556 ?
P2 Eu1 P1 172.04(4) 3 1_556 ?
P2 Eu1 P1 89.37(3) 3_556 1_556 ?
P2 Eu1 P1 89.37(3) 3 . ?
P2 Eu1 P1 172.04(4) 3_556 . ?
P1 Eu1 P1 89.23(4) 1_556 . ?
P2 Eu1 P1 87.88(3) 3 3_545 ?
P2 Eu1 P1 87.88(3) 3_556 3_545 ?
P1 Eu1 P1 100.08(4) 1_556 3_545 ?
P1 Eu1 P1 100.08(4) . 3_545 ?
P2 Eu1 P1 80.26(3) 3 3 ?
P2 Eu1 P1 80.26(3) 3_556 3 ?
P1 Eu1 P1 91.95(4) 1_556 3 ?
P1 Eu1 P1 91.95(4) . 3 ?
P1 Eu1 P1 163.02(5) 3_545 3 ?
P2 Eu1 In1 130.42(2) 3 3 ?
P2 Eu1 In1 130.42(2) 3_556 3 ?
P1 Eu1 In1 45.70(2) 1_556 3 ?
P1 Eu1 In1 45.70(2) . 3 ?
P1 Eu1 In1 115.41(3) 3_545 3 ?
P1 Eu1 In1 81.57(3) 3 3 ?
P2 Eu1 In1 44.10(3) 3 . ?
P2 Eu1 In1 96.80(3) 3_556 . ?
P1 Eu1 In1 143.69(3) 1_556 . ?
P1 Eu1 In1 88.95(3) . . ?
P1 Eu1 In1 44.821(17) 3_545 . ?
P1 Eu1 In1 124.36(2) 3 . ?
In1 Eu1 In1 131.090(10) 3 . ?
P2 Eu1 In1 96.80(3) 3 1_556 ?
P2 Eu1 In1 44.10(3) 3_556 1_556 ?
P1 Eu1 In1 88.95(3) 1_556 1_556 ?
P1 Eu1 In1 143.69(3) . 1_556 ?
P1 Eu1 In1 44.821(17) 3_545 1_556 ?
P1 Eu1 In1 124.36(2) 3 1_556 ?
In1 Eu1 In1 131.090(10) 3 1_556 ?
In1 Eu1 In1 71.851(16) . 1_556 ?
P2 Eu1 Eu2 50.67(2) 3 3 ?
P2 Eu1 Eu2 50.67(2) 3_556 3 ?
P1 Eu1 Eu2 124.87(3) 1_556 3 ?
P1 Eu1 Eu2 124.87(3) . 3 ?
P1 Eu1 Eu2 112.32(3) 3_545 3 ?
P1 Eu1 Eu2 50.70(2) 3 3 ?
In1 Eu1 Eu2 132.267(15) 3 3 ?
In1 Eu1 Eu2 84.722(14) . 3 ?
In1 Eu1 Eu2 84.722(14) 1_556 3 ?
P2 Eu1 Eu1 135.47(2) 3 1_556 ?
P2 Eu1 Eu1 44.53(2) 3_556 1_556 ?
P1 Eu1 Eu1 45.39(2) 1_556 1_556 ?
P1 Eu1 Eu1 134.61(2) . 1_556 ?
P1 Eu1 Eu1 90.0 3_545 1_556 ?
P1 Eu1 Eu1 90.0 3 1_556 ?
In1 Eu1 Eu1 90.0 3 1_556 ?
In1 Eu1 Eu1 125.926(8) . 1_556 ?
In1 Eu1 Eu1 54.074(8) 1_556 1_556 ?
Eu2 Eu1 Eu1 90.0 3 1_556 ?
P2 Eu1 Eu1 44.53(2) 3 1_554 ?
P2 Eu1 Eu1 135.47(2) 3_556 1_554 ?
P1 Eu1 Eu1 134.61(2) 1_556 1_554 ?
P1 Eu1 Eu1 45.39(2) . 1_554 ?
P1 Eu1 Eu1 90.0 3_545 1_554 ?
P1 Eu1 Eu1 90.0 3 1_554 ?
In1 Eu1 Eu1 90.0 3 1_554 ?
In1 Eu1 Eu1 54.074(8) . 1_554 ?
In1 Eu1 Eu1 125.926(8) 1_556 1_554 ?
Eu2 Eu1 Eu1 90.0 3 1_554 ?
Eu1 Eu1 Eu1 180.00(2) 1_556 1_554 ?
P2 Eu2 P2 180.0 5_666 1_554 ?
P2 Eu2 P2 92.36(4) 5_666 5_665 ?
P2 Eu2 P2 87.64(4) 1_554 5_665 ?
P2 Eu2 P2 87.64(4) 5_666 . ?
P2 Eu2 P2 92.36(4) 1_554 . ?
P2 Eu2 P2 180.0 5_665 . ?
P2 Eu2 P1 88.67(4) 5_666 5_665 ?
P2 Eu2 P1 91.33(4) 1_554 5_665 ?
P2 Eu2 P1 88.67(4) 5_665 5_665 ?
P2 Eu2 P1 91.33(4) . 5_665 ?
P2 Eu2 P1 91.33(4) 5_666 . ?
P2 Eu2 P1 88.67(4) 1_554 . ?
P2 Eu2 P1 91.33(4) 5_665 . ?
P2 Eu2 P1 88.67(4) . . ?
P1 Eu2 P1 180.00(3) 5_665 . ?
P2 Eu2 In1 133.84(3) 5_666 7_665 ?
P2 Eu2 In1 46.16(3) 1_554 7_665 ?
P2 Eu2 In1 79.45(3) 5_665 7_665 ?
P2 Eu2 In1 100.55(3) . 7_665 ?
P1 Eu2 In1 46.233(16) 5_665 7_665 ?
P1 Eu2 In1 133.767(16) . 7_665 ?
P2 Eu2 In1 46.16(3) 5_666 3 ?
P2 Eu2 In1 133.84(3) 1_554 3 ?
P2 Eu2 In1 100.55(3) 5_665 3 ?
P2 Eu2 In1 79.45(3) . 3 ?
P1 Eu2 In1 133.767(16) 5_665 3 ?
P1 Eu2 In1 46.233(16) . 3 ?
In1 Eu2 In1 180.000(15) 7_665 3 ?
P2 Eu2 In1 79.45(3) 5_666 7_666 ?
P2 Eu2 In1 100.55(3) 1_554 7_666 ?
P2 Eu2 In1 133.84(3) 5_665 7_666 ?
P2 Eu2 In1 46.16(3) . 7_666 ?
P1 Eu2 In1 46.233(16) 5_665 7_666 ?
P1 Eu2 In1 133.767(16) . 7_666 ?
In1 Eu2 In1 74.736(16) 7_665 7_666 ?
In1 Eu2 In1 105.264(16) 3 7_666 ?
P2 Eu2 In1 100.55(3) 5_666 3_554 ?
P2 Eu2 In1 79.45(3) 1_554 3_554 ?
P2 Eu2 In1 46.16(3) 5_665 3_554 ?
P2 Eu2 In1 133.84(3) . 3_554 ?
P1 Eu2 In1 133.767(16) 5_665 3_554 ?
P1 Eu2 In1 46.233(16) . 3_554 ?
In1 Eu2 In1 105.264(16) 7_665 3_554 ?
In1 Eu2 In1 74.736(16) 3 3_554 ?
In1 Eu2 In1 180.000(12) 7_666 3_554 ?
P2 Eu2 Eu1 51.52(2) 5_666 7_675 ?
P2 Eu2 Eu1 128.48(2) 1_554 7_675 ?
P2 Eu2 Eu1 51.52(2) 5_665 7_675 ?
P2 Eu2 Eu1 128.48(2) . 7_675 ?
P1 Eu2 Eu1 62.05(3) 5_665 7_675 ?
P1 Eu2 Eu1 117.95(3) . 7_675 ?
In1 Eu2 Eu1 91.232(13) 7_665 7_675 ?
In1 Eu2 Eu1 88.768(13) 3 7_675 ?
In1 Eu2 Eu1 91.232(13) 7_666 7_675 ?
In1 Eu2 Eu1 88.768(13) 3_554 7_675 ?
P2 Eu2 Eu1 128.48(2) 5_666 3_545 ?
P2 Eu2 Eu1 51.52(2) 1_554 3_545 ?
P2 Eu2 Eu1 128.48(2) 5_665 3_545 ?
P2 Eu2 Eu1 51.52(2) . 3_545 ?
P1 Eu2 Eu1 117.95(3) 5_665 3_545 ?
P1 Eu2 Eu1 62.05(3) . 3_545 ?
In1 Eu2 Eu1 88.768(13) 7_665 3_545 ?
In1 Eu2 Eu1 91.232(13) 3 3_545 ?
In1 Eu2 Eu1 88.768(13) 7_666 3_545 ?
In1 Eu2 Eu1 91.232(13) 3_554 3_545 ?
Eu1 Eu2 Eu1 180.000(4) 7_675 3_545 ?
P2 In1 P2 99.42(4) 3 7_565 ?
P2 In1 P1 111.40(4) 3 3_545 ?
P2 In1 P1 113.16(4) 7_565 3_545 ?
P2 In1 P1 111.40(4) 3 3_544 ?
P2 In1 P1 113.16(4) 7_565 3_544 ?
P1 In1 P1 108.17(6) 3_545 3_544 ?
P2 In1 In1 50.09(3) 3 5_565 ?
P2 In1 In1 49.32(4) 7_565 5_565 ?
P1 In1 In1 125.90(3) 3_545 5_565 ?
P1 In1 In1 125.90(3) 3_544 5_565 ?
P2 In1 Eu2 129.97(2) 3 3_544 ?
P2 In1 Eu2 55.48(2) 7_565 3_544 ?
P1 In1 Eu2 118.16(4) 3_545 3_544 ?
P1 In1 Eu2 59.26(3) 3_544 3_544 ?
In1 In1 Eu2 93.048(17) 5_565 3_544 ?
P2 In1 Eu2 129.97(2) 3 3_545 ?
P2 In1 Eu2 55.48(2) 7_565 3_545 ?
P1 In1 Eu2 59.26(3) 3_545 3_545 ?
P1 In1 Eu2 118.16(4) 3_544 3_545 ?
In1 In1 Eu2 93.048(17) 5_565 3_545 ?
Eu2 In1 Eu2 74.736(16) 3_544 3_545 ?
P2 In1 Eu1 112.74(3) 3 3_545 ?
P2 In1 Eu1 147.84(4) 7_565 3_545 ?
P1 In1 Eu1 55.63(3) 3_545 3_545 ?
P1 In1 Eu1 55.63(3) 3_544 3_545 ?
In1 In1 Eu1 162.83(2) 5_565 3_545 ?
Eu2 In1 Eu1 100.557(13) 3_544 3_545 ?
Eu2 In1 Eu1 100.557(13) 3_545 3_545 ?
P2 In1 Eu1 54.47(2) 3 . ?
P2 In1 Eu1 130.65(2) 7_565 . ?
P1 In1 Eu1 58.53(3) 3_545 . ?
P1 In1 Eu1 115.36(4) 3_544 . ?
In1 In1 Eu1 93.429(18) 5_565 . ?
Eu2 In1 Eu1 173.367(13) 3_544 . ?
Eu2 In1 Eu1 106.325(14) 3_545 . ?
Eu1 In1 Eu1 72.813(12) 3_545 . ?
P2 In1 Eu1 54.47(2) 3 1_554 ?
P2 In1 Eu1 130.65(2) 7_565 1_554 ?
P1 In1 Eu1 115.36(4) 3_545 1_554 ?
P1 In1 Eu1 58.53(3) 3_544 1_554 ?
In1 In1 Eu1 93.429(18) 5_565 1_554 ?
Eu2 In1 Eu1 106.325(14) 3_544 1_554 ?
Eu2 In1 Eu1 173.367(13) 3_545 1_554 ?
Eu1 In1 Eu1 72.813(12) 3_545 1_554 ?
Eu1 In1 Eu1 71.851(16) . 1_554 ?
In1 P1 In1 108.17(6) 3 3_554 ?
In1 P1 Eu1 160.25(6) 3 1_554 ?
In1 P1 Eu1 78.67(2) 3_554 1_554 ?
In1 P1 Eu1 78.67(2) 3 . ?
In1 P1 Eu1 160.25(6) 3_554 . ?
Eu1 P1 Eu1 89.23(4) 1_554 . ?
In1 P1 Eu2 74.50(3) 3 . ?
In1 P1 Eu2 74.50(3) 3_554 . ?
Eu1 P1 Eu2 125.16(3) 1_554 . ?
Eu1 P1 Eu2 125.16(3) . . ?
In1 P1 Eu1 76.65(4) 3 3 ?
In1 P1 Eu1 76.65(4) 3_554 3 ?
Eu1 P1 Eu1 87.35(3) 1_554 3 ?
Eu1 P1 Eu1 87.35(3) . 3 ?
Eu2 P1 Eu1 129.73(5) . 3 ?
In1 P1 Eu1 112.23(4) 3 3_545 ?
In1 P1 Eu1 112.23(4) 3_554 3_545 ?
Eu1 P1 Eu1 80.61(3) 1_554 3_545 ?
Eu1 P1 Eu1 80.61(3) . 3_545 ?
Eu2 P1 Eu1 67.25(3) . 3_545 ?
Eu1 P1 Eu1 163.02(5) 3 3_545 ?
In1 P2 In1 80.58(4) 3_545 7_666 ?
In1 P2 Eu2 128.35(3) 3_545 1_556 ?
In1 P2 Eu2 78.36(3) 7_666 1_556 ?
In1 P2 Eu2 128.35(3) 3_545 . ?
In1 P2 Eu2 78.36(3) 7_666 . ?
Eu2 P2 Eu2 92.36(4) 1_556 . ?
In1 P2 Eu1 81.43(3) 3_545 3_545 ?
In1 P2 Eu1 130.66(3) 7_666 3_545 ?
Eu2 P2 Eu1 144.83(5) 1_556 3_545 ?
Eu2 P2 Eu1 77.804(19) . 3_545 ?
In1 P2 Eu1 81.43(3) 3_545 3_546 ?
In1 P2 Eu1 130.66(3) 7_666 3_546 ?
Eu2 P2 Eu1 77.804(19) 1_556 3_546 ?
Eu2 P2 Eu1 144.83(5) . 3_546 ?
Eu1 P2 Eu1 90.94(4) 3_545 3_546 ?

loop_
_geom_bond_atom_site_label_1
_geom_bond_atom_site_label_2
_geom_bond_distance
_geom_bond_site_symmetry_2
_geom_bond_publ_flag
Eu1 P2 2.9956(11) 3 ?
Eu1 P2 2.9956(11) 3_556 ?
Eu1 P1 3.0408(11) 1_556 ?
Eu1 P1 3.0408(11) . ?
Eu1 P1 3.1905(16) 3_545 ?
Eu1 P1 3.5826(17) 3 ?
Eu1 In1 3.6124(8) 3 ?
Eu1 In1 3.6398(6) . ?
Eu1 In1 3.6398(6) 1_556 ?
Eu1 Eu2 3.7401(6) 3 ?
Eu1 Eu1 4.2712(9) 1_556 y
Eu1 Eu1 4.2712(9) 1_554 ?
Eu2 P2 2.9599(11) 5_666 ?
Eu2 P2 2.9599(11) 1_554 ?
Eu2 P2 2.9599(11) 5_665 ?
Eu2 P2 2.9599(11) . ?
Eu2 P1 3.1384(16) 5_665 ?
Eu2 P1 3.1384(16) . ?
Eu2 In1 3.5187(5) 7_665 ?
Eu2 In1 3.5187(5) 3 ?
Eu2 In1 3.5187(5) 7_666 ?
Eu2 In1 3.5187(5) 3_554 ?
Eu2 Eu1 3.7401(6) 7_675 ?
Eu2 Eu1 3.7401(6) 3_545 ?
In1 P2 2.5618(16) 3 ?
In1 P2 2.5911(16) 7_565 ?
In1 P1 2.6369(10) 3_545 ?
In1 P1 2.6369(10) 3_544 ?
In1 In1 3.3323(9) 5_565 ?
In1 Eu2 3.5187(5) 3_544 ?
In1 Eu2 3.5187(5) 3_545 ?
In1 Eu1 3.6124(8) 3_545 ?
In1 Eu1 3.6398(6) 1_554 ?
P1 In1 2.6369(10) 3 ?
P1 In1 2.6369(10) 3_554 ?
P1 Eu1 3.0408(11) 1_554 ?
P1 Eu1 3.1905(16) 3 ?
P1 Eu1 3.5826(17) 3_545 ?
P2 In1 2.5618(16) 3_545 ?
P2 In1 2.5911(16) 7_666 ?
P2 Eu2 2.9599(11) 1_556 ?
P2 Eu1 2.9956(11) 3_545 ?
P2 Eu1 2.9956(11) 3_546 ?
